data_7159637
loop_
_publ_author_name
'Liu, Li-Xia'
'Huang, Wen-Jun'
'Yu, Chang-Bin'
'Zhou, Yong-Gui'

_publ_section_title
;
 Palladium-catalyzed stereoselective construction of chiral allenes
 bearing nonadjacent axial and two central chirality.
;
_journal_issue 42
_journal_name_full 'Organic &amp; biomolecular chemistry'
_journal_page_first 8516
_journal_page_last 8520
_journal_paper_doi 10.1039/d3ob01315d
_journal_volume 21
_journal_year 2023
_chemical_absolute_configuration ad
_chemical_formula_sum 'C31 H24 O4'
_chemical_formula_weight 460.50
_space_group_crystal_system orthorhombic
_space_group_IT_number 19
_space_group_name_Hall 'P 2ac 2ab'
_space_group_name_H-M_alt 'P 21 21 21'
_atom_sites_solution_hydrogens geom
_audit_creation_method SHELXL-2013
_audit_update_record
;
2022-12-14 deposited with the CCDC.	2023-10-12 downloaded from the CCDC.
;
_cell_angle_alpha 90
_cell_angle_beta 90
_cell_angle_gamma 90
_cell_formula_units_Z 4
_cell_length_a 7.6935(2)
_cell_length_b 9.7330(2)
_cell_length_c 33.1956(6)
_cell_measurement_reflns_used 4929
_cell_measurement_temperature 293(2)
_cell_measurement_theta_max 137.545
_cell_measurement_theta_min 9.469
_cell_volume 2485.71(9)
_computing_cell_refinement 'Bruker SAINT'
_computing_data_collection 'Bruker APEX2'
_computing_data_reduction 'Bruker SAINT'
_computing_molecular_graphics 'Bruker SHELXTL'
_computing_publication_material 'Bruker SHELXTL'
_computing_structure_refinement 'SHELXL-2013 (Sheldrick, 2013)'
_computing_structure_solution 'SHELXS-97 (Sheldrick 2008)'
_diffrn_ambient_temperature 293(2)
_diffrn_measured_fraction_theta_full 0.989
_diffrn_measured_fraction_theta_max 0.993
_diffrn_measurement_device_type 'Bruker APEX-II CCD'
_diffrn_measurement_method '\f and \w scans'
_diffrn_radiation_type CuK\a
_diffrn_radiation_wavelength 1.54178
_diffrn_reflns_av_R_equivalents 0.0541
_diffrn_reflns_av_unetI/netI 0.0487
_diffrn_reflns_Laue_measured_fraction_full 0.989
_diffrn_reflns_Laue_measured_fraction_max 0.993
_diffrn_reflns_limit_h_max 8
_diffrn_reflns_limit_h_min -9
_diffrn_reflns_limit_k_max 11
_diffrn_reflns_limit_k_min -10
_diffrn_reflns_limit_l_max 39
_diffrn_reflns_limit_l_min -35
_diffrn_reflns_number 15941
_diffrn_reflns_point_group_measured_fraction_full 0.987
_diffrn_reflns_point_group_measured_fraction_max 0.992
_diffrn_reflns_theta_full 67.679
_diffrn_reflns_theta_max 67.484
_diffrn_reflns_theta_min 4.734
_exptl_absorpt_coefficient_mu 0.647
_exptl_absorpt_correction_T_max 0.7533
_exptl_absorpt_correction_T_min 0.5988
_exptl_absorpt_correction_type multi-scan
_exptl_absorpt_process_details sadabs
_exptl_crystal_colour colorless
_exptl_crystal_density_diffrn 1.231
_exptl_crystal_description prismatic
_exptl_crystal_F_000 968
_exptl_crystal_size_max 0.180
_exptl_crystal_size_mid 0.140
_exptl_crystal_size_min 0.090
_refine_diff_density_max 0.189
_refine_diff_density_min -0.178
_refine_diff_density_rms 0.045
_refine_ls_abs_structure_details
; 
 Flack x determined using 1272 quotients [(I+)-(I-)]/[(I+)+(I-)] 
 (Parsons and Flack (2004), Acta Cryst. A60, s61). 
;
_refine_ls_abs_structure_Flack 0.01(16)
_refine_ls_extinction_coef 0.027(3)
_refine_ls_extinction_expression Fc^*^=kFc[1+0.001xFc^2^\l^3^/sin(2\q)]^-1/4^
_refine_ls_extinction_method SHELXL
_refine_ls_goodness_of_fit_ref 1.027
_refine_ls_hydrogen_treatment constr
_refine_ls_matrix_type full
_refine_ls_number_parameters 318
_refine_ls_number_reflns 4440
_refine_ls_number_restraints 0
_refine_ls_restrained_S_all 1.027
_refine_ls_R_factor_all 0.0729
_refine_ls_R_factor_gt 0.0613
_refine_ls_shift/su_max 0.000
_refine_ls_shift/su_mean 0.000
_refine_ls_structure_factor_coef Fsqd
_refine_ls_weighting_details 'w=1/[\s^2^(Fo^2^)+(0.1217P)^2^+0.0752P] where P=(Fo^2^+2Fc^2^)/3'
_refine_ls_weighting_scheme calc
_refine_ls_wR_factor_gt 0.1705
_refine_ls_wR_factor_ref 0.1899
_reflns_Friedel_coverage 0.726
_reflns_Friedel_fraction_full 0.985
_reflns_Friedel_fraction_max 0.990
_reflns_number_gt 3547
_reflns_number_total 4440
_reflns_threshold_expression 'I > 2\s(I)'
_cod_data_source_file d3ob01315d2.cif
_cod_data_source_block cu_d8v22585_0m
_cod_database_code 7159637
_shelx_space_group_comment
; 
The symmetry employed for this shelxl refinement is uniquely defined 
by the following loop, which should always be used as a source of 
symmetry information in preference to the above space-group names. 
They are only intended as comments. 
;
_shelx_estimated_absorpt_t_min 0.892
_shelx_estimated_absorpt_t_max 0.944
_shelxl_version_number 2013-4

loop_
_space_group_symop_operation_xyz
'x, y, z'
'-x+1/2, -y, z+1/2'
'-x, y+1/2, -z+1/2'
'x+1/2, -y+1/2, -z'

loop_
_atom_site_label
_atom_site_type_symbol
_atom_site_fract_x
_atom_site_fract_y
_atom_site_fract_z
_atom_site_U_iso_or_equiv
_atom_site_adp_type
_atom_site_occupancy
_atom_site_site_symmetry_order
_atom_site_calc_flag
_atom_site_refinement_flags_posn
_atom_site_refinement_flags_adp
_atom_site_refinement_flags_occupancy
_atom_site_disorder_assembly
_atom_site_disorder_group
O1 O -0.0654(4) 0.4343(3) 0.65111(15) 0.1169(13) Uani 1 1 d . . . . .
O2 O 0.4483(4) 0.3953(2) 0.67797(9) 0.0803(8) Uani 1 1 d . . . . .
O3 O 0.1697(6) 0.5166(3) 0.73363(10) 0.1043(11) Uani 1 1 d . . . . .
O4 O 0.1766(4) 0.7309(2) 0.71045(8) 0.0804(7) Uani 1 1 d . . . . .
C1 C 0.3472(5) 0.2818(3) 0.67347(12) 0.0747(9) Uani 1 1 d . . . . .
C2 C 0.4232(6) 0.1551(4) 0.68212(14) 0.0866(11) Uani 1 1 d . . . . .
H2 H 0.5378 0.1505 0.6909 0.104 Uiso 1 1 calc R U . . .
C3 C 0.3274(7) 0.0374(4) 0.67754(17) 0.0983(14) Uani 1 1 d . . . . .
H3 H 0.3780 -0.0472 0.6832 0.118 Uiso 1 1 calc R U . . .
C4 C 0.1584(7) 0.0425(4) 0.66477(19) 0.1070(17) Uani 1 1 d . . . . .
H4 H 0.0961 -0.0385 0.6611 0.128 Uiso 1 1 calc R U . . .
C5 C 0.0801(6) 0.1677(4) 0.65728(17) 0.0928(13) Uani 1 1 d . . . . .
H5 H -0.0353 0.1711 0.6490 0.111 Uiso 1 1 calc R U . . .
C6 C 0.1747(5) 0.2890(3) 0.66217(13) 0.0772(10) Uani 1 1 d . . . . .
C7 C 0.0899(5) 0.4225(4) 0.65756(15) 0.0823(11) Uani 1 1 d . . . . .
C8 C 0.2023(5) 0.5527(3) 0.66275(12) 0.0738(9) Uani 1 1 d . . . . .
C9 C 0.3953(5) 0.5127(3) 0.65437(13) 0.0746(10) Uani 1 1 d . . . . .
H9 H 0.4056 0.4883 0.6258 0.089 Uiso 1 1 calc R U . . .
C10 C 0.5229(5) 0.6262(3) 0.66305(14) 0.0783(10) Uani 1 1 d . . . . .
C11 C 0.5810(6) 0.6499(4) 0.70189(16) 0.0896(12) Uani 1 1 d . . . . .
H11 H 0.5478 0.5904 0.7224 0.108 Uiso 1 1 calc R U . . .
C12 C 0.6875(7) 0.7603(5) 0.7107(2) 0.1050(15) Uani 1 1 d . . . . .
H12 H 0.7246 0.7747 0.7371 0.126 Uiso 1 1 calc R U . . .
C13 C 0.7374(7) 0.8467(5) 0.6813(2) 0.1101(17) Uani 1 1 d . . . . .
H13 H 0.8070 0.9219 0.6875 0.132 Uiso 1 1 calc R U . . .
C14 C 0.6864(7) 0.8250(5) 0.6420(2) 0.1065(16) Uani 1 1 d . . . . .
H14 H 0.7235 0.8843 0.6218 0.128 Uiso 1 1 calc R U . . .
C15 C 0.5771(6) 0.7123(4) 0.63243(17) 0.0935(12) Uani 1 1 d . . . . .
H15 H 0.5427 0.6966 0.6060 0.112 Uiso 1 1 calc R U . . .
C16 C 0.1797(5) 0.5958(3) 0.70640(13) 0.0751(9) Uani 1 1 d . . . . .
C17 C 0.1611(8) 0.7831(5) 0.75117(15) 0.1011(14) Uani 1 1 d . . . . .
H17A H 0.1317 0.8790 0.7503 0.152 Uiso 1 1 calc R U . . .
H17B H 0.2697 0.7715 0.7650 0.152 Uiso 1 1 calc R U . . .
H17C H 0.0716 0.7336 0.7651 0.152 Uiso 1 1 calc R U . . .
C18 C 0.1403(6) 0.6647(4) 0.63337(12) 0.0803(10) Uani 1 1 d . . . . .
H18A H 0.0223 0.6900 0.6405 0.096 Uiso 1 1 calc R U . . .
H18B H 0.2126 0.7453 0.6370 0.096 Uiso 1 1 calc R U . . .
C19 C 0.1437(9) 0.6251(5) 0.58907(15) 0.1054(16) Uani 1 1 d . . . . .
H19 H 0.1006 0.5397 0.5815 0.127 Uiso 1 1 calc R U . . .
C20 C 0.2038(9) 0.7050(6) 0.56175(16) 0.1100(16) Uani 1 1 d . . . . .
C21 C 0.2575(11) 0.7897(6) 0.53423(17) 0.1223(19) Uani 1 1 d . . . . .
H21 H 0.3718 0.7803 0.5255 0.147 Uiso 1 1 calc R U . . .
C22 C 0.1531(10) 0.8997(6) 0.51567(15) 0.1112(16) Uani 1 1 d . . . . .
C23 C -0.0080(11) 0.9356(7) 0.5323(2) 0.130(2) Uani 1 1 d . . . . .
H23 H -0.0495 0.8903 0.5550 0.156 Uiso 1 1 calc R U . . .
C24 C -0.1054(12) 1.0395(8) 0.5144(2) 0.150(3) Uani 1 1 d . . . . .
H24 H -0.2131 1.0629 0.5251 0.180 Uiso 1 1 calc R U . . .
C25 C -0.0424(11) 1.1091(7) 0.48054(19) 0.126(2) Uani 1 1 d . . . . .
C26 C -0.1432(15) 1.2213(8) 0.4621(3) 0.165(4) Uani 1 1 d . . . . .
H26 H -0.2508 1.2475 0.4723 0.198 Uiso 1 1 calc R U . . .
C27 C -0.0710(17) 1.2862(8) 0.4290(3) 0.153(3) Uani 1 1 d . . . . .
H27 H -0.1306 1.3582 0.4168 0.184 Uiso 1 1 calc R U . . .
C28 C 0.0878(15) 1.2460(9) 0.4136(2) 0.153(3) Uani 1 1 d . . . . .
H28 H 0.1334 1.2927 0.3916 0.184 Uiso 1 1 calc R U . . .
C29 C 0.1772(12) 1.1430(8) 0.4293(2) 0.139(2) Uani 1 1 d . . . . .
H29 H 0.2819 1.1163 0.4177 0.166 Uiso 1 1 calc R U . . .
C30 C 0.1138(9) 1.0731(6) 0.46383(17) 0.1129(18) Uani 1 1 d . . . . .
C31 C 0.2093(10) 0.9660(6) 0.48211(17) 0.1180(18) Uani 1 1 d . . . . .
H31 H 0.3146 0.9398 0.4707 0.142 Uiso 1 1 calc R U . . .

loop_
_atom_site_aniso_label
_atom_site_aniso_U_11
_atom_site_aniso_U_22
_atom_site_aniso_U_33
_atom_site_aniso_U_23
_atom_site_aniso_U_13
_atom_site_aniso_U_12
O1 0.0815(19) 0.0724(16) 0.197(4) -0.005(2) -0.019(2) 0.0034(14)
O2 0.0786(15) 0.0527(12) 0.109(2) -0.0032(12) -0.0037(14) 0.0032(11)
O3 0.141(3) 0.0673(15) 0.104(2) 0.0139(14) 0.019(2) 0.0068(17)
O4 0.0959(18) 0.0552(12) 0.0902(16) -0.0045(11) 0.0094(14) 0.0073(12)
C1 0.080(2) 0.0506(16) 0.094(2) -0.0031(15) 0.0118(19) 0.0000(15)
C2 0.092(3) 0.0596(19) 0.108(3) 0.0009(18) 0.014(2) 0.0105(19)
C3 0.100(3) 0.0510(18) 0.144(4) 0.004(2) 0.031(3) 0.0074(19)
C4 0.099(3) 0.0523(19) 0.169(5) -0.006(2) 0.035(3) -0.0082(19)
C5 0.084(2) 0.0589(19) 0.135(4) -0.010(2) 0.013(3) -0.0065(18)
C6 0.082(2) 0.0512(16) 0.099(3) -0.0064(15) 0.007(2) -0.0009(15)
C7 0.075(2) 0.0584(19) 0.114(3) -0.0035(18) 0.000(2) -0.0018(16)
C8 0.079(2) 0.0487(15) 0.094(2) -0.0012(14) 0.0013(19) 0.0040(14)
C9 0.079(2) 0.0521(16) 0.093(2) -0.0030(15) 0.0079(19) 0.0012(14)
C10 0.075(2) 0.0551(18) 0.105(3) -0.0054(16) 0.013(2) 0.0008(14)
C11 0.080(2) 0.077(2) 0.112(3) -0.009(2) 0.002(2) -0.0070(19)
C12 0.085(3) 0.091(3) 0.140(4) -0.025(3) 0.009(3) -0.014(2)
C13 0.086(3) 0.082(3) 0.163(5) -0.024(3) 0.021(3) -0.013(2)
C14 0.090(3) 0.080(3) 0.150(5) 0.010(3) 0.037(3) -0.006(2)
C15 0.088(2) 0.072(2) 0.121(3) 0.001(2) 0.023(2) -0.006(2)
C16 0.075(2) 0.0531(16) 0.097(2) 0.0038(16) 0.005(2) 0.0058(15)
C17 0.126(4) 0.087(2) 0.090(3) -0.015(2) 0.004(3) 0.022(3)
C18 0.093(2) 0.0590(17) 0.089(2) 0.0008(16) -0.001(2) 0.0080(17)
C19 0.143(4) 0.073(2) 0.100(3) -0.005(2) -0.016(3) 0.009(3)
C20 0.145(5) 0.091(3) 0.093(3) -0.009(2) -0.003(3) 0.018(3)
C21 0.152(5) 0.116(4) 0.099(3) -0.004(3) 0.012(3) 0.024(4)
C22 0.154(5) 0.099(3) 0.081(3) -0.008(2) -0.002(3) 0.002(3)
C23 0.155(6) 0.119(4) 0.115(4) -0.012(3) 0.012(4) 0.026(4)
C24 0.153(6) 0.146(6) 0.150(6) -0.036(5) 0.018(5) 0.033(5)
C25 0.169(6) 0.115(4) 0.094(4) -0.023(3) -0.012(4) 0.021(4)
C26 0.223(10) 0.129(5) 0.143(6) -0.045(5) -0.026(6) 0.051(6)
C27 0.223(10) 0.126(5) 0.110(5) -0.011(4) -0.049(6) 0.026(6)
C28 0.190(8) 0.152(6) 0.118(5) -0.011(5) -0.040(5) 0.007(6)
C29 0.178(7) 0.138(5) 0.101(4) 0.011(3) -0.016(4) -0.001(5)
C30 0.146(5) 0.099(3) 0.094(3) -0.020(3) -0.011(3) 0.003(3)
C31 0.146(5) 0.113(4) 0.095(3) -0.007(3) -0.005(3) 0.005(4)

loop_
_atom_type_symbol
_atom_type_description
_atom_type_scat_dispersion_real
_atom_type_scat_dispersion_imag
_atom_type_scat_source
C C 0.0181 0.0091 'International Tables Vol C Tables 4.2.6.8 and 6.1.1.4'
H H 0.0000 0.0000 'International Tables Vol C Tables 4.2.6.8 and 6.1.1.4'
O O 0.0492 0.0322 'International Tables Vol C Tables 4.2.6.8 and 6.1.1.4'

loop_
_geom_angle_atom_site_label_1
_geom_angle_atom_site_label_2
_geom_angle_atom_site_label_3
_geom_angle
_geom_angle_site_symmetry_1
_geom_angle_site_symmetry_3
_geom_angle_publ_flag
C1 O2 C9 115.0(3) . . ?
C16 O4 C17 116.4(3) . . ?
O2 C1 C6 122.6(3) . . ?
O2 C1 C2 117.2(4) . . ?
C6 C1 C2 120.2(4) . . ?
C3 C2 C1 119.4(4) . . ?
C3 C2 H2 120.3 . . ?
C1 C2 H2 120.3 . . ?
C4 C3 C2 121.0(4) . . ?
C4 C3 H3 119.5 . . ?
C2 C3 H3 119.5 . . ?
C3 C4 C5 120.1(4) . . ?
C3 C4 H4 119.9 . . ?
C5 C4 H4 119.9 . . ?
C4 C5 C6 119.8(4) . . ?
C4 C5 H5 120.1 . . ?
C6 C5 H5 120.1 . . ?
C1 C6 C5 119.3(4) . . ?
C1 C6 C7 120.2(3) . . ?
C5 C6 C7 120.4(4) . . ?
O1 C7 C6 122.7(4) . . ?
O1 C7 C8 119.4(3) . . ?
C6 C7 C8 117.9(3) . . ?
C16 C8 C18 111.9(3) . . ?
C16 C8 C7 105.6(3) . . ?
C18 C8 C7 109.7(3) . . ?
C16 C8 C9 110.4(3) . . ?
C18 C8 C9 111.0(3) . . ?
C7 C8 C9 108.0(3) . . ?
O2 C9 C10 107.0(3) . . ?
O2 C9 C8 111.7(3) . . ?
C10 C9 C8 113.8(3) . . ?
O2 C9 H9 108.1 . . ?
C10 C9 H9 108.1 . . ?
C8 C9 H9 108.1 . . ?
C15 C10 C11 119.1(4) . . ?
C15 C10 C9 120.1(4) . . ?
C11 C10 C9 120.7(4) . . ?
C12 C11 C10 121.3(5) . . ?
C12 C11 H11 119.4 . . ?
C10 C11 H11 119.4 . . ?
C13 C12 C11 120.1(6) . . ?
C13 C12 H12 120.0 . . ?
C11 C12 H12 120.0 . . ?
C12 C13 C14 120.6(5) . . ?
C12 C13 H13 119.7 . . ?
C14 C13 H13 119.7 . . ?
C13 C14 C15 120.0(5) . . ?
C13 C14 H14 120.0 . . ?
C15 C14 H14 120.0 . . ?
C10 C15 C14 118.8(5) . . ?
C10 C15 H15 120.6 . . ?
C14 C15 H15 120.6 . . ?
O3 C16 O4 124.4(4) . . ?
O3 C16 C8 123.6(3) . . ?
O4 C16 C8 112.0(3) . . ?
O4 C17 H17A 109.5 . . ?
O4 C17 H17B 109.5 . . ?
H17A C17 H17B 109.5 . . ?
O4 C17 H17C 109.5 . . ?
H17A C17 H17C 109.5 . . ?
H17B C17 H17C 109.5 . . ?
C19 C18 C8 115.4(3) . . ?
C19 C18 H18A 108.4 . . ?
C8 C18 H18A 108.4 . . ?
C19 C18 H18B 108.4 . . ?
C8 C18 H18B 108.4 . . ?
H18A C18 H18B 107.5 . . ?
C20 C19 C18 122.5(5) . . ?
C20 C19 H19 118.7 . . ?
C18 C19 H19 118.7 . . ?
C19 C20 C21 177.1(7) . . ?
C20 C21 C22 125.6(7) . . ?
C20 C21 H21 117.2 . . ?
C22 C21 H21 117.2 . . ?
C31 C22 C23 119.1(7) . . ?
C31 C22 C21 121.0(7) . . ?
C23 C22 C21 120.0(6) . . ?
C24 C23 C22 119.4(7) . . ?
C24 C23 H23 120.3 . . ?
C22 C23 H23 120.3 . . ?
C23 C24 C25 120.5(8) . . ?
C23 C24 H24 119.7 . . ?
C25 C24 H24 119.7 . . ?
C30 C25 C24 120.3(7) . . ?
C30 C25 C26 118.9(8) . . ?
C24 C25 C26 120.7(8) . . ?
C27 C26 C25 117.2(9) . . ?
C27 C26 H26 121.4 . . ?
C25 C26 H26 121.4 . . ?
C28 C27 C26 121.3(9) . . ?
C28 C27 H27 119.4 . . ?
C26 C27 H27 119.4 . . ?
C29 C28 C27 122.0(10) . . ?
C29 C28 H28 119.0 . . ?
C27 C28 H28 119.0 . . ?
C28 C29 C30 120.1(9) . . ?
C28 C29 H29 119.9 . . ?
C30 C29 H29 119.9 . . ?
C25 C30 C31 118.1(6) . . ?
C25 C30 C29 120.4(7) . . ?
C31 C30 C29 121.4(7) . . ?
C22 C31 C30 122.5(7) . . ?
C22 C31 H31 118.7 . . ?
C30 C31 H31 118.7 . . ?

loop_
_geom_bond_atom_site_label_1
_geom_bond_atom_site_label_2
_geom_bond_distance
_geom_bond_site_symmetry_2
_geom_bond_publ_flag
O1 C7 1.219(5) . ?
O2 C1 1.358(4) . ?
O2 C9 1.444(4) . ?
O3 C16 1.190(5) . ?
O4 C16 1.322(4) . ?
O4 C17 1.449(5) . ?
C1 C6 1.381(6) . ?
C1 C2 1.395(5) . ?
C2 C3 1.370(6) . ?
C2 H2 0.9300 . ?
C3 C4 1.369(8) . ?
C3 H3 0.9300 . ?
C4 C5 1.381(6) . ?
C4 H4 0.9300 . ?
C5 C6 1.397(5) . ?
C5 H5 0.9300 . ?
C6 C7 1.462(5) . ?
C7 C8 1.544(5) . ?
C8 C16 1.519(6) . ?
C8 C18 1.538(5) . ?
C8 C9 1.560(5) . ?
C9 C10 1.506(5) . ?
C9 H9 0.9800 . ?
C10 C15 1.382(6) . ?
C10 C11 1.384(7) . ?
C11 C12 1.383(6) . ?
C11 H11 0.9300 . ?
C12 C13 1.345(8) . ?
C12 H12 0.9300 . ?
C13 C14 1.378(8) . ?
C13 H13 0.9300 . ?
C14 C15 1.418(7) . ?
C14 H14 0.9300 . ?
C15 H15 0.9300 . ?
C17 H17A 0.9600 . ?
C17 H17B 0.9600 . ?
C17 H17C 0.9600 . ?
C18 C19 1.520(7) . ?
C18 H18A 0.9700 . ?
C18 H18B 0.9700 . ?
C19 C20 1.280(8) . ?
C19 H19 0.9300 . ?
C20 C21 1.299(8) . ?
C21 C22 1.473(9) . ?
C21 H21 0.9300 . ?
C22 C31 1.358(8) . ?
C22 C23 1.400(10) . ?
C23 C24 1.391(11) . ?
C23 H23 0.9300 . ?
C24 C25 1.400(11) . ?
C24 H24 0.9300 . ?
C25 C30 1.369(10) . ?
C25 C26 1.472(10) . ?
C26 C27 1.385(13) . ?
C26 H26 0.9300 . ?
C27 C28 1.380(14) . ?
C27 H27 0.9300 . ?
C28 C29 1.322(11) . ?
C28 H28 0.9300 . ?
C29 C30 1.420(9) . ?
C29 H29 0.9300 . ?
C30 C31 1.412(9) . ?
C31 H31 0.9300 . ?

loop_
_geom_torsion_atom_site_label_1
_geom_torsion_atom_site_label_2
_geom_torsion_atom_site_label_3
_geom_torsion_atom_site_label_4
_geom_torsion
_geom_torsion_site_symmetry_1
_geom_torsion_site_symmetry_2
_geom_torsion_site_symmetry_3
_geom_torsion_site_symmetry_4
_geom_torsion_publ_flag
C9 O2 C1 C6 -26.1(5) . . . . ?
C9 O2 C1 C2 156.0(4) . . . . ?
O2 C1 C2 C3 -179.1(4) . . . . ?
C6 C1 C2 C3 2.9(7) . . . . ?
C1 C2 C3 C4 -0.2(8) . . . . ?
C2 C3 C4 C5 -1.7(9) . . . . ?
C3 C4 C5 C6 1.0(9) . . . . ?
O2 C1 C6 C5 178.6(4) . . . . ?
C2 C1 C6 C5 -3.6(6) . . . . ?
O2 C1 C6 C7 -4.8(6) . . . . ?
C2 C1 C6 C7 173.0(4) . . . . ?
C4 C5 C6 C1 1.7(7) . . . . ?
C4 C5 C6 C7 -175.0(5) . . . . ?
C1 C6 C7 O1 -173.4(5) . . . . ?
C5 C6 C7 O1 3.2(8) . . . . ?
C1 C6 C7 C8 4.3(6) . . . . ?
C5 C6 C7 C8 -179.1(4) . . . . ?
O1 C7 C8 C16 82.9(6) . . . . ?
C6 C7 C8 C16 -94.8(4) . . . . ?
O1 C7 C8 C18 -37.8(6) . . . . ?
C6 C7 C8 C18 144.4(4) . . . . ?
O1 C7 C8 C9 -159.0(5) . . . . ?
C6 C7 C8 C9 23.3(5) . . . . ?
C1 O2 C9 C10 -179.4(3) . . . . ?
C1 O2 C9 C8 55.4(4) . . . . ?
C16 C8 C9 O2 63.0(4) . . . . ?
C18 C8 C9 O2 -172.2(3) . . . . ?
C7 C8 C9 O2 -52.0(4) . . . . ?
C16 C8 C9 C10 -58.3(4) . . . . ?
C18 C8 C9 C10 66.5(4) . . . . ?
C7 C8 C9 C10 -173.2(4) . . . . ?
O2 C9 C10 C15 141.4(4) . . . . ?
C8 C9 C10 C15 -94.7(5) . . . . ?
O2 C9 C10 C11 -41.6(5) . . . . ?
C8 C9 C10 C11 82.2(5) . . . . ?
C15 C10 C11 C12 2.1(6) . . . . ?
C9 C10 C11 C12 -174.9(4) . . . . ?
C10 C11 C12 C13 -0.4(7) . . . . ?
C11 C12 C13 C14 -1.4(8) . . . . ?
C12 C13 C14 C15 1.4(8) . . . . ?
C11 C10 C15 C14 -2.0(6) . . . . ?
C9 C10 C15 C14 175.0(4) . . . . ?
C13 C14 C15 C10 0.4(7) . . . . ?
C17 O4 C16 O3 0.4(7) . . . . ?
C17 O4 C16 C8 -178.1(3) . . . . ?
C18 C8 C16 O3 157.4(4) . . . . ?
C7 C8 C16 O3 38.1(5) . . . . ?
C9 C8 C16 O3 -78.4(5) . . . . ?
C18 C8 C16 O4 -24.1(5) . . . . ?
C7 C8 C16 O4 -143.4(3) . . . . ?
C9 C8 C16 O4 100.1(4) . . . . ?
C16 C8 C18 C19 -174.9(4) . . . . ?
C7 C8 C18 C19 -58.0(5) . . . . ?
C9 C8 C18 C19 61.2(5) . . . . ?
C8 C18 C19 C20 -134.8(6) . . . . ?
C20 C21 C22 C31 -167.5(6) . . . . ?
C20 C21 C22 C23 11.4(10) . . . . ?
C31 C22 C23 C24 -1.0(10) . . . . ?
C21 C22 C23 C24 -180.0(7) . . . . ?
C22 C23 C24 C25 -0.8(12) . . . . ?
C23 C24 C25 C30 1.8(11) . . . . ?
C23 C24 C25 C26 -178.6(7) . . . . ?
C30 C25 C26 C27 -1.2(10) . . . . ?
C24 C25 C26 C27 179.2(7) . . . . ?
C25 C26 C27 C28 0.8(12) . . . . ?
C26 C27 C28 C29 1.0(12) . . . . ?
C27 C28 C29 C30 -2.3(12) . . . . ?
C24 C25 C30 C31 -0.9(9) . . . . ?
C26 C25 C30 C31 179.5(6) . . . . ?
C24 C25 C30 C29 179.6(7) . . . . ?
C26 C25 C30 C29 0.0(9) . . . . ?
C28 C29 C30 C25 1.8(10) . . . . ?
C28 C29 C30 C31 -177.7(6) . . . . ?
C23 C22 C31 C30 1.9(9) . . . . ?
C21 C22 C31 C30 -179.1(5) . . . . ?
C25 C30 C31 C22 -1.0(9) . . . . ?
C29 C30 C31 C22 178.5(6) . . . . ?
